data_2010586
loop_
_publ_author_name
'Depree, Craig V.'
'Ainscough, Eric W.'
'Brodie, Andrew M.'
'Gainsford, Graeme J.'
'Lensink, Cornelis'

_publ_section_title
;
 H&#x00B7;&#x00B7;&#x00B7;Br hydrogen bonding in
 <i>trans</i>-bis(acetonitrile-<i>N</i>)tetraaquacobalt(II) dibromide
;
_journal_issue 1
_journal_name_full 'Acta Crystallographica Section C'
_journal_page_first 17
_journal_page_last 18
_journal_paper_doi 10.1107/S0108270199012159
_journal_volume 56
_journal_year 2000
_chemical_formula_iupac '[Co (CH3 CN)2 (H2 O)4 ]Br2 '
_chemical_formula_moiety 'C4 H14 Co1 N2 O4 2+, 2Br-'
_chemical_formula_sum 'C4 H14 Br2 Co N2 O4'
_chemical_formula_weight 372.92
_space_group_IT_number 14
_symmetry_cell_setting monoclinic
_symmetry_space_group_name_Hall '-P 2ybc'
_symmetry_space_group_name_H-M 'P 1 21/c 1'
_audit_creation_method 'WinGX routine CIF_UPDATE'
_cell_angle_alpha 90.000(8)
_cell_angle_beta 111.370(8)
_cell_angle_gamma 90
_cell_formula_units_Z 2
_cell_length_a 6.843(4)
_cell_length_b 12.553(7)
_cell_length_c 8.076(5)
_cell_measurement_temperature 158(2)
_cell_volume 646.0(7)
_computing_cell_refinement SMART
_computing_data_collection 'SMART (Siemens, 1996)'
_computing_data_reduction 'SAINT  (Siemens, 1994) and SADABS (Sheldrick, 1996)'
_computing_molecular_graphics
;WINGX (Farrugia, 1998), ORTEP-3  (Farrugia, 1997) and
PLATON (Spek, 1990)
;
_computing_structure_refinement 'SHELXL97 (Sheldrick, 1997b)'
_computing_structure_solution 'SHELXS97 (Sheldrick, 1997a)'
_diffrn_measured_fraction_theta_full .988
_diffrn_measured_fraction_theta_max .988
_diffrn_measurement_device_type 'CCD area detector'
_diffrn_measurement_method '\f and \w scans'
_diffrn_radiation_type MoK\a
_diffrn_radiation_wavelength .71073
_diffrn_reflns_av_R_equivalents .0562
_diffrn_reflns_limit_h_max 7
_diffrn_reflns_limit_h_min -8
_diffrn_reflns_limit_k_max 15
_diffrn_reflns_limit_k_min -6
_diffrn_reflns_limit_l_max 10
_diffrn_reflns_limit_l_min -9
_diffrn_reflns_number 4724
_diffrn_reflns_theta_full 26.4
_diffrn_reflns_theta_max 26.4
_diffrn_reflns_theta_min 3.16
_exptl_absorpt_coefficient_mu 7.502
_exptl_absorpt_correction_T_max .301
_exptl_absorpt_correction_T_min .151
_exptl_absorpt_correction_type multi-scan
_exptl_absorpt_process_details '[SAINT (Siemens, 1994) and  SADABS (Sheldrick, 1996)]'
_exptl_crystal_colour 'pale brown'
_exptl_crystal_density_diffrn 1.917
_exptl_crystal_density_method 'not measured'
_exptl_crystal_description block
_exptl_crystal_F_000 362
_exptl_crystal_size_max .44
_exptl_crystal_size_mid .22
_exptl_crystal_size_min .16
_refine_diff_density_max 1.050
_refine_diff_density_min -.523
_refine_ls_extinction_method none
_refine_ls_goodness_of_fit_ref .904
_refine_ls_hydrogen_treatment mixed
_refine_ls_matrix_type full
_refine_ls_number_parameters 78
_refine_ls_number_reflns 1313
_refine_ls_number_restraints 0
_refine_ls_restrained_S_all .904
_refine_ls_R_factor_all .0615
_refine_ls_R_factor_gt .0384
_refine_ls_shift/su_max .004
_refine_ls_shift/su_mean .000
_refine_ls_structure_factor_coef Fsqd
_refine_ls_weighting_details 'calc w = 1/[\s^2^(Fo^2^)+(0.0515P)^2^] where P=(Fo^2^+2Fc^2^)/3'
_refine_ls_weighting_scheme calc
_refine_ls_wR_factor_ref .0869
_reflns_number_gt 925
_reflns_number_total 1313
_reflns_threshold_expression I>2\s(I)
_cod_data_source_file ta1257.cif
_cod_data_source_block I
_cod_depositor_comments
;
The following automatic conversions were performed:
'_symmetry_cell_setting' value 'Monoclinic' changed to 'monoclinic'
according to '/home/saulius/struct/CIF-dictionaries/cif_core.dic'
dictionary named 'cif_core.dic' version 2.4.1 from
2010-06-29.

'_geom_bond_publ_flag' value 'N' changed to 'n' according to
'/home/saulius/struct/CIF-dictionaries/cif_core.dic' dictionary named
'cif_core.dic' version 2.4.1 from 2010-06-29 (10
times).

'_geom_bond_publ_flag' value 'Y' changed to 'y' according to
'/home/saulius/struct/CIF-dictionaries/cif_core.dic' dictionary named
'cif_core.dic' version 2.4.1 from 2010-06-29 (5 times).

Automatic conversion script
Id: cif_fix_enum 1527 2010-12-29 10:47:43Z saulius 

The following automatic conversions were performed:

'_symmetry_cell_setting' value 'Monoclinic' changed to 'monoclinic'
according to /home/saulius/struct/CIF-dictionaries/cif_core.dic
dictionary named 'cif_core.dic' version 2.4.1 from
2010-06-29.

'_exptl_absorpt_correction_type' value 'Multi-scan'
changed to 'multi-scan' according to
/home/saulius/struct/CIF-dictionaries/cif_core.dic dictionary named
'cif_core.dic' version 2.4.1 from 2010-06-29.

'_geom_bond_publ_flag'
value 'N' changed to 'n' according to
/home/saulius/struct/CIF-dictionaries/cif_core.dic dictionary named
'cif_core.dic' version 2.4.1 from 2010-06-29 (10
times).

'_geom_bond_publ_flag' value 'Y' changed to 'y' according to
/home/saulius/struct/CIF-dictionaries/cif_core.dic dictionary named
'cif_core.dic' version 2.4.1 from 2010-06-29 (5
times).

'_geom_angle_publ_flag' value 'N' changed to 'n' according
to /home/saulius/struct/CIF-dictionaries/cif_core.dic dictionary
named 'cif_core.dic' version 2.4.1 from 2010-06-29 (23
times).

'_geom_angle_publ_flag' value 'Y' changed to 'y' according
to /home/saulius/struct/CIF-dictionaries/cif_core.dic dictionary
named 'cif_core.dic' version 2.4.1 from 2010-06-29 (6
times).

'_geom_torsion_publ_flag' value 'N' changed to 'n' according
to /home/saulius/struct/CIF-dictionaries/cif_core.dic dictionary
named 'cif_core.dic' version 2.4.1 from 2010-06-29 (6 times).

Automatic conversion script
Id: cif_fix_values 1715 2011-07-08 13:25:40Z adriana 
;
_cod_original_cell_volume 646.0(6)
_cod_original_sg_symbol_H-M 'P 21/c'
_cod_original_formula_sum 'C4 H14 Br2 Co1 N2 O4'
_cod_database_code 2010586

loop_
_symmetry_equiv_pos_as_xyz
'x, y, z'
'-x, y+1/2, -z+1/2'
'-x, -y, -z'
'x, -y-1/2, z-1/2'

loop_
_atom_site_label
_atom_site_fract_x
_atom_site_fract_y
_atom_site_fract_z
_atom_site_U_iso_or_equiv
_atom_site_adp_type
_atom_site_calc_flag
_atom_site_refinement_flags
_atom_site_occupancy
_atom_site_disorder_assembly
_atom_site_disorder_group
_atom_site_type_symbol
Br1 .80513(9) .36647(4) .09870(7) .02719(19) Uani d . 1 . . Br
Co1 .5000 .0000 .0000 .0209(3) Uani d S 1 . . Co
O1 .6058(9) .1359(4) -.0864(7) .0483(14) Uani d . 1 . . O
N1 .3483(7) .0933(3) .1350(6) .0271(10) Uani d . 1 . . N
O2 .7574(7) .0029(5) .2329(6) .0466(13) Uani d . 1 . . O
C1 .2895(9) .1283(4) .2364(7) .0244(11) Uani d . 1 . . C
C2 .2160(9) .1744(5) .3683(7) .0313(13) Uani d . 1 . . C
H2A .2317 .2520 .3689 .038 Uiso calc R 1 . . H
H2B .2989 .1460 .4860 .038 Uiso calc R 1 . . H
H2C .0678 .1563 .3388 .038 Uiso calc R 1 . . H
H11 .684(10) .193(5) -.008(9) .05(2) Uiso d . 1 . . H
H12 .644(11) .132(5) -.148(9) .04(2) Uiso d . 1 . . H
H21 .790(11) .038(5) .334(9) .048(19) Uiso d . 1 . . H
H22 .803(16) -.052(8) .260(13) .11(4) Uiso d . 1 . . H

loop_
_atom_site_aniso_label
_atom_site_aniso_U_11
_atom_site_aniso_U_22
_atom_site_aniso_U_33
_atom_site_aniso_U_12
_atom_site_aniso_U_13
_atom_site_aniso_U_23
Br1 .0284(3) .0315(3) .0243(3) -.0049(3) .0127(2) -.0008(2)
Co1 .0218(6) .0248(5) .0189(5) .0007(4) .0109(4) -.0009(4)
O1 .077(4) .035(3) .058(3) -.017(2) .056(3) -.015(2)
N1 .029(3) .028(2) .027(3) .0044(19) .014(2) .0027(19)
O2 .040(3) .064(3) .029(3) .020(3) .004(2) -.016(2)
C1 .026(3) .028(3) .021(3) .000(2) .011(2) .001(2)
C2 .032(3) .036(3) .032(3) .006(3) .020(3) -.003(2)

loop_
_atom_type_symbol
_atom_type_description
_atom_type_scat_dispersion_real
_atom_type_scat_dispersion_imag
_atom_type_scat_source
C C .0033 .0016 'International Tables vol C tables 4.2.6.8 and 6.1.1.4'
H H 0 0 'International Tables vol C tables 4.2.6.8 and 6.1.1.4'
Br Br -.2901 2.4595 'International Tables vol C tables 4.2.6.8 and 6.1.1.4'
Co Co .3494 .9721 'International Tables vol C tables 4.2.6.8 and 6.1.1.4'
N N .0061 .0033 'International Tables vol C tables 4.2.6.8 and 6.1.1.4'
O O .0106 .006 'International Tables vol C tables 4.2.6.8 and 6.1.1.4'

loop_
_geom_angle_atom_site_label_1
_geom_angle_atom_site_label_2
_geom_angle_atom_site_label_3
_geom_angle_site_symmetry_1
_geom_angle_site_symmetry_3
_geom_angle
_geom_angle_publ_flag
O2 Co1 O2 3_655 . 180.0(2) n
O2 Co1 O1 3_655 . 89.7(2) n
O2 Co1 O1 . . 90.3(2) y
O2 Co1 O1 3_655 3_655 90.3(2) n
O2 Co1 O1 . 3_655 89.7(2) n
O1 Co1 O1 . 3_655 180.0(3) n
O2 Co1 N1 3_655 3_655 86.34(18) n
O2 Co1 N1 . 3_655 93.66(18) n
O1 Co1 N1 . 3_655 89.13(19) n
O1 Co1 N1 3_655 3_655 90.87(19) n
O2 Co1 N1 3_655 . 93.66(18) n
O2 Co1 N1 . . 86.34(18) y
O1 Co1 N1 . . 90.87(19) y
O1 Co1 N1 3_655 . 89.13(19) y
N1 Co1 N1 3_655 . 180.0(3) n
Co1 O1 H11 . . 124(4) n
Co1 O1 H12 . . 119(6) n
H11 O1 H12 . . 106(7) n
C1 N1 Co1 . . 164.9(4) y
Co1 O2 H21 . . 134(4) n
Co1 O2 H22 . . 112(8) n
H21 O2 H22 . . 104(8) n
N1 C1 C2 . . 179.2(6) y
C1 C2 H2A . . 109.5 n
C1 C2 H2B . . 109.5 n
H2A C2 H2B . . 109.5 n
C1 C2 H2C . . 109.5 n
H2A C2 H2C . . 109.5 n
H2B C2 H2C . . 109.5 n

loop_
_geom_bond_atom_site_label_1
_geom_bond_atom_site_label_2
_geom_bond_site_symmetry_2
_geom_bond_distance
_geom_bond_publ_flag
Co1 O2 3_655 2.056(5) n
Co1 O2 . 2.056(5) y
Co1 O1 . 2.071(5) y
Co1 O1 3_655 2.071(5) n
Co1 N1 3_655 2.112(4) n
Co1 N1 . 2.112(4) y
O1 H11 . .98(7) n
O1 H12 . .64(6) n
N1 C1 . 1.125(6) y
O2 H21 . .88(7) n
O2 H22 . .76(10) n
C1 C2 . 1.454(7) y
C2 H2A . .9800 n
C2 H2B . .9800 n
C2 H2C . .9800 n

loop_
_geom_hbond_atom_site_label_D
_geom_hbond_atom_site_label_H
_geom_hbond_atom_site_label_A
_geom_hbond_site_symmetry_A
_geom_hbond_distance_DH
_geom_hbond_distance_HA
_geom_hbond_distance_DA
_geom_hbond_angle_DHA
O1 H11 Br1 . .98(7) 2.38(6) 3.315(6) 161(5)
O1 H12 Br1 4_565 .64(7) 2.65(7) 3.295(6) 175(7)
O2 H21 Br1 4_566 .88(7) 2.42(7) 3.289(5) 169(7)
O2 H22 Br1 2_745 .76(10) 2.70(11) 3.283(6) 135(10)

loop_
_geom_torsion_atom_site_label_1
_geom_torsion_atom_site_label_2
_geom_torsion_atom_site_label_3
_geom_torsion_atom_site_label_4
_geom_torsion_site_symmetry_1
_geom_torsion
_geom_torsion_publ_flag
O2 Co1 N1 C1 3_655 139.2(18) n
O2 Co1 N1 C1 . -40.8(18) n
O1 Co1 N1 C1 . -131.0(18) n
O1 Co1 N1 C1 3_655 49.0(18) n
N1 Co1 N1 C1 3_655 0(18) n
Co1 N1 C1 C2 . 91.4(18) n
